data_7220615
loop_
_publ_author_name
'Chen, Peng'
'Zhang, Meiqi'
'Sun, Wenbin'
'Li, Hongfeng'
'Zhao, Lang'
'Yan, Pengfei'

_publ_section_title
;
 Anion-dependent assembly of Dy complexes: structures and magnetic
 behaviors
;
_journal_issue 27
_journal_name_full CrystEngComm
_journal_page_first 5066
_journal_paper_doi 10.1039/C5CE00925A
_journal_volume 17
_journal_year 2015
_chemical_formula_sum 'C18 H23 N6 O9 S Tb'
_chemical_formula_weight 658.40
_chemical_name_systematic
; 
 ? 
;
_space_group_IT_number 2
_symmetry_cell_setting triclinic
_symmetry_space_group_name_Hall '-P 1'
_symmetry_space_group_name_H-M 'P -1'
_atom_sites_solution_hydrogens geom
_atom_sites_solution_primary direct
_atom_sites_solution_secondary difmap
_audit_creation_method SHELXL-97
_audit_update_record
;
2015-05-12 deposited with the CCDC.
2015-06-01 downloaded from the CCDC.
;
_cell_angle_alpha 85.730(4)
_cell_angle_beta 88.061(4)
_cell_angle_gamma 76.723(5)
_cell_formula_units_Z 2
_cell_length_a 9.4373(5)
_cell_length_b 10.2862(6)
_cell_length_c 12.9039(6)
_cell_measurement_reflns_used 3513
_cell_measurement_temperature 293(2)
_cell_measurement_theta_max 29.0922
_cell_measurement_theta_min 2.9874
_cell_volume 1215.59(11)
_computing_cell_refinement 'CrysAlis PRO (Agilent, 2011)'
_computing_data_collection 'CrysAlis PRO (Agilent, 2011)'
_computing_data_reduction 'CrysAlis PRO (Agilent, 2011)'
_computing_molecular_graphics 'Bruker SHELXTL'
_computing_publication_material 'Bruker SHELXTL'
_computing_structure_refinement 'SHELXL-97 (Sheldrick, 1997)'
_computing_structure_solution 'SHELXS-97 (Sheldrick, 1990)'
_diffrn_ambient_temperature 293(2)
_diffrn_measured_fraction_theta_full 0.997
_diffrn_measured_fraction_theta_max 0.838
_diffrn_measurement_device_type 'Xcalibur, Eos'
_diffrn_measurement_method 'phi and omega scans'
_diffrn_radiation_monochromator graphite
_diffrn_radiation_source 'Enhance (Mo) X-ray Source'
_diffrn_radiation_type MoK\a
_diffrn_radiation_wavelength 0.71073
_diffrn_reflns_av_R_equivalents 0.0288
_diffrn_reflns_av_sigmaI/netI 0.0469
_diffrn_reflns_limit_h_max 12
_diffrn_reflns_limit_h_min -11
_diffrn_reflns_limit_k_max 13
_diffrn_reflns_limit_k_min -12
_diffrn_reflns_limit_l_max 17
_diffrn_reflns_limit_l_min -17
_diffrn_reflns_number 9651
_diffrn_reflns_theta_full 26.50
_diffrn_reflns_theta_max 29.16
_diffrn_reflns_theta_min 2.99
_exptl_absorpt_coefficient_mu 3.054
_exptl_absorpt_correction_T_max 0.7107
_exptl_absorpt_correction_T_min 0.6922
_exptl_absorpt_correction_type multi-scan
_exptl_absorpt_process_details
;
CrysAlisPro, Agilent Technologies,
Version 1.171.35.21 (release 20-01-2012 CrysAlis171 .NET)
(compiled Jan 23 2012,18:06:46)
Empirical absorption correction using spherical harmonics,
 implemented in SCALE3 ABSPACK scaling algorithm.
;
_exptl_crystal_colour red
_exptl_crystal_density_diffrn 1.799
_exptl_crystal_density_method 'not measured'
_exptl_crystal_description block
_exptl_crystal_F_000 652
_exptl_crystal_size_max 0.13
_exptl_crystal_size_mid 0.12
_exptl_crystal_size_min 0.12
_refine_diff_density_max 0.546
_refine_diff_density_min -0.573
_refine_diff_density_rms 0.100
_refine_ls_extinction_method none
_refine_ls_goodness_of_fit_ref 1.039
_refine_ls_hydrogen_treatment mixed
_refine_ls_matrix_type full
_refine_ls_number_parameters 323
_refine_ls_number_reflns 5491
_refine_ls_number_restraints 12
_refine_ls_restrained_S_all 1.046
_refine_ls_R_factor_all 0.0345
_refine_ls_R_factor_gt 0.0281
_refine_ls_shift/su_max 0.035
_refine_ls_shift/su_mean 0.001
_refine_ls_structure_factor_coef Fsqd
_refine_ls_weighting_details 'calc w=1/[\s^2^(Fo^2^)+(0.0171P)^2^+0.2950P] where P=(Fo^2^+2Fc^2^)/3'
_refine_ls_weighting_scheme calc
_refine_ls_wR_factor_gt 0.0542
_refine_ls_wR_factor_ref 0.0572
_reflns_number_gt 4909
_reflns_number_total 5491
_reflns_threshold_expression >2sigma(I)
_cod_data_source_file c5ce00925a2.cif
_cod_data_source_block 2b
_cod_depositor_comments 'Adding full bibliography for 7220611--7220618.cif.'
_cod_original_sg_symbol_H-M P-1
_cod_database_code 7220615

loop_
_symmetry_equiv_pos_as_xyz
'x, y, z'
'-x, -y, -z'

loop_
_atom_site_label
_atom_site_type_symbol
_atom_site_fract_x
_atom_site_fract_y
_atom_site_fract_z
_atom_site_U_iso_or_equiv
_atom_site_adp_type
_atom_site_occupancy
_atom_site_symmetry_multiplicity
_atom_site_calc_flag
_atom_site_refinement_flags
C1 C 1.1889(3) 0.3367(3) 0.3151(3) 0.0276(7) Uani 1 1 d .
C2 C 1.3121(4) 0.3863(3) 0.3155(3) 0.0365(8) Uani 1 1 d .
H2 H 1.3628 0.3960 0.2535 0.044 Uiso 1 1 calc R
C3 C 1.3632(4) 0.4228(4) 0.4079(3) 0.0409(9) Uani 1 1 d .
H3 H 1.4474 0.4556 0.4051 0.049 Uiso 1 1 calc R
C4 C 1.2932(4) 0.4118(3) 0.5016(3) 0.0392(9) Uani 1 1 d .
H4 H 1.3302 0.4359 0.5614 0.047 Uiso 1 1 calc R
C5 C 1.1650(4) 0.3637(3) 0.5068(2) 0.0291(7) Uani 1 1 d .
C6 C 1.1140(3) 0.3255(3) 0.4136(2) 0.0251(7) Uani 1 1 d .
C7 C 1.0808(4) 0.3509(3) 0.5976(3) 0.0361(8) Uani 1 1 d .
H7 H 1.1086 0.3764 0.6601 0.043 Uiso 1 1 calc R
C8 C 0.9585(4) 0.3014(3) 0.5945(2) 0.0341(8) Uani 1 1 d .
H8 H 0.9035 0.2921 0.6546 0.041 Uiso 1 1 calc R
C9 C 0.9172(4) 0.2648(3) 0.4994(2) 0.0280(7) Uani 1 1 d .
C10 C 0.7900(4) 0.2086(3) 0.4882(2) 0.0299(7) Uani 1 1 d .
H10 H 0.7294 0.1998 0.5453 0.036 Uiso 1 1 calc R
C11 C 0.6370(4) 0.1103(3) 0.3963(3) 0.0352(8) Uani 1 1 d .
H11A H 0.5697 0.1602 0.3446 0.042 Uiso 1 1 calc R
H11B H 0.5864 0.1133 0.4631 0.042 Uiso 1 1 calc R
C12 C 0.6872(4) -0.0342(3) 0.3684(3) 0.0426(9) Uani 1 1 d .
H12A H 0.7714 -0.0770 0.4096 0.051 Uiso 1 1 calc R
H12B H 0.6104 -0.0805 0.3871 0.051 Uiso 1 1 calc R
C13 C 0.7262(4) -0.0504(3) 0.2557(3) 0.0350(8) Uani 1 1 d .
C14 C 0.6916(4) -0.1383(4) 0.1934(3) 0.0455(10) Uani 1 1 d .
H14 H 0.6380 -0.2020 0.2123 0.055 Uiso 1 1 calc R
C15 C 0.8182(4) -0.0170(3) 0.1034(3) 0.0390(9) Uani 1 1 d .
H15 H 0.8675 0.0170 0.0480 0.047 Uiso 1 1 calc R
C16 C 0.6865(5) 0.3539(6) -0.0506(4) 0.0949(18) Uani 1 1 d U
H16A H 0.7090 0.2711 -0.0840 0.142 Uiso 1 1 calc R
H16B H 0.6425 0.4254 -0.0996 0.142 Uiso 1 1 calc R
H16C H 0.6200 0.3476 0.0065 0.142 Uiso 1 1 calc R
C17 C 0.9488(5) 0.3760(5) -0.1214(3) 0.0660(13) Uani 1 1 d U
H17A H 1.0458 0.3845 -0.1086 0.099 Uiso 1 1 calc R
H17B H 0.9032 0.4467 -0.1704 0.099 Uiso 1 1 calc R
H17C H 0.9529 0.2911 -0.1491 0.099 Uiso 1 1 calc R
C18 C 0.5681(5) -0.1513(5) -0.1092(4) 0.0780(17) Uani 1 1 d .
H18A H 0.5259 -0.1880 -0.1636 0.117 Uiso 1 1 calc R
H18B H 0.6014 -0.0742 -0.1370 0.117 Uiso 1 1 calc R
H18C H 0.4963 -0.1256 -0.0556 0.117 Uiso 1 1 calc R
Tb1 Tb 0.927212(16) 0.209242(14) 0.242418(11) 0.02403(5) Uani 1 1 d .
N1 N 0.9930(3) 0.2771(2) 0.41147(19) 0.0249(6) Uani 1 1 d .
N2 N 0.7620(3) 0.1717(2) 0.4012(2) 0.0279(6) Uani 1 1 d .
N3 N 0.8072(3) 0.0270(3) 0.1985(2) 0.0322(7) Uani 1 1 d .
N4 N 0.7499(3) -0.1157(3) 0.0978(2) 0.0447(8) Uani 1 1 d .
H4A H 0.7438 -0.1577 0.0436 0.054 Uiso 1 1 calc R
N5 N 1.1606(3) -0.0294(3) 0.2439(2) 0.0395(7) Uani 1 1 d .
N6 N 0.6870(3) 0.4485(3) 0.2251(2) 0.0325(6) Uani 1 1 d .
O1 O 0.6646(3) 0.3355(2) 0.2082(2) 0.0400(6) Uani 1 1 d .
O2 O 0.5892(3) 0.5502(3) 0.2202(3) 0.0622(9) Uani 1 1 d .
O3 O 1.0924(3) 0.0123(2) 0.32637(19) 0.0429(6) Uani 1 1 d .
O4 O 0.8156(3) 0.4519(2) 0.2464(2) 0.0406(6) Uani 1 1 d .
O5 O 1.1192(3) 0.0354(2) 0.15974(18) 0.0382(6) Uani 1 1 d .
O6 O 1.2602(3) -0.1293(3) 0.2476(3) 0.0753(11) Uani 1 1 d .
O7 O 0.9172(3) 0.2647(2) 0.06292(17) 0.0400(6) Uani 1 1 d .
O8 O 0.6874(3) -0.2488(3) -0.0670(2) 0.0478(7) Uani 1 1 d .
H8A H 0.7512 -0.2679 -0.1119 0.072 Uiso 1 1 d R
O9 O 1.1321(2) 0.2986(2) 0.23318(16) 0.0305(5) Uani 1 1 d .
S1' S 0.8649(14) 0.2809(12) -0.0424(8) 0.0485(3) Uani 0.0886(19) 1 d P
S1 S 0.84740(14) 0.38607(11) -0.00437(8) 0.0485(3) Uani 0.9114(19) 1 d P

loop_
_atom_site_aniso_label
_atom_site_aniso_U_11
_atom_site_aniso_U_22
_atom_site_aniso_U_33
_atom_site_aniso_U_23
_atom_site_aniso_U_13
_atom_site_aniso_U_12
C1 0.0249(17) 0.0273(16) 0.0293(18) -0.0040(14) -0.0062(14) -0.0018(13)
C2 0.032(2) 0.043(2) 0.037(2) -0.0076(16) 0.0006(16) -0.0116(16)
C3 0.032(2) 0.048(2) 0.048(2) -0.0071(18) -0.0072(17) -0.0181(17)
C4 0.041(2) 0.041(2) 0.039(2) -0.0110(17) -0.0131(17) -0.0129(17)
C5 0.0349(19) 0.0231(16) 0.0293(18) -0.0049(13) -0.0097(14) -0.0042(14)
C6 0.0279(18) 0.0229(15) 0.0241(16) -0.0027(13) -0.0039(13) -0.0039(13)
C7 0.052(2) 0.0331(18) 0.0235(17) -0.0068(14) -0.0093(16) -0.0072(17)
C8 0.050(2) 0.0331(18) 0.0204(17) -0.0042(14) 0.0000(15) -0.0104(16)
C9 0.0344(19) 0.0264(16) 0.0222(16) -0.0009(13) 0.0002(14) -0.0050(14)
C10 0.0336(19) 0.0319(17) 0.0235(17) -0.0018(14) 0.0035(14) -0.0066(15)
C11 0.034(2) 0.044(2) 0.0308(19) -0.0078(16) 0.0067(15) -0.0155(16)
C12 0.049(2) 0.039(2) 0.044(2) -0.0007(17) 0.0055(19) -0.0200(18)
C13 0.037(2) 0.0301(18) 0.040(2) -0.0039(15) -0.0033(16) -0.0124(15)
C14 0.050(2) 0.038(2) 0.054(3) -0.0074(19) -0.002(2) -0.0187(18)
C15 0.041(2) 0.042(2) 0.037(2) -0.0120(17) 0.0021(17) -0.0114(17)
C16 0.058(3) 0.158(5) 0.062(3) 0.018(3) -0.018(3) -0.016(3)
C17 0.075(3) 0.077(3) 0.037(2) 0.018(2) 0.008(2) -0.006(3)
C18 0.039(3) 0.103(4) 0.095(4) -0.048(3) -0.008(3) -0.009(3)
Tb1 0.02633(9) 0.02896(9) 0.01825(8) -0.00278(6) -0.00086(6) -0.00884(6)
N1 0.0283(15) 0.0249(13) 0.0202(13) -0.0012(11) -0.0019(11) -0.0036(11)
N2 0.0292(15) 0.0278(14) 0.0275(15) -0.0027(11) 0.0016(12) -0.0083(12)
N3 0.0313(16) 0.0348(15) 0.0325(16) -0.0096(13) 0.0030(13) -0.0101(13)
N4 0.048(2) 0.0443(18) 0.046(2) -0.0211(16) -0.0042(16) -0.0126(16)
N5 0.0408(19) 0.0330(16) 0.0414(19) -0.0012(14) 0.0047(15) -0.0031(14)
N6 0.0328(17) 0.0360(16) 0.0278(15) -0.0013(12) 0.0008(13) -0.0067(13)
O1 0.0357(15) 0.0391(14) 0.0500(16) -0.0027(12) -0.0051(12) -0.0176(11)
O2 0.0416(18) 0.0456(16) 0.092(3) -0.0029(16) -0.0086(16) 0.0051(14)
O3 0.0527(17) 0.0394(14) 0.0304(14) 0.0000(11) 0.0039(12) 0.0006(12)
O4 0.0337(15) 0.0398(14) 0.0519(17) -0.0105(12) -0.0109(12) -0.0116(11)
O5 0.0401(15) 0.0432(14) 0.0295(14) -0.0022(11) 0.0036(11) -0.0064(12)
O6 0.075(2) 0.0521(18) 0.076(2) 0.0071(17) 0.0156(19) 0.0269(17)
O7 0.0464(16) 0.0502(15) 0.0214(12) 0.0041(11) -0.0050(11) -0.0083(12)
O8 0.0480(17) 0.0611(17) 0.0384(16) -0.0185(14) 0.0108(13) -0.0180(14)
O9 0.0265(13) 0.0467(14) 0.0223(12) -0.0072(10) 0.0010(10) -0.0153(10)
S1' 0.0618(8) 0.0474(6) 0.0284(6) 0.0001(5) -0.0046(5) 0.0036(5)
S1 0.0618(8) 0.0474(6) 0.0284(6) 0.0001(5) -0.0046(5) 0.0036(5)

loop_
_atom_type_symbol
_atom_type_description
_atom_type_scat_dispersion_real
_atom_type_scat_dispersion_imag
_atom_type_scat_source
C C 0.0033 0.0016 'International Tables Vol C Tables 4.2.6.8 and 6.1.1.4'
H H 0.0000 0.0000 'International Tables Vol C Tables 4.2.6.8 and 6.1.1.4'
O O 0.0106 0.0060 'International Tables Vol C Tables 4.2.6.8 and 6.1.1.4'
Tb Tb -0.1723 4.1537 'International Tables Vol C Tables 4.2.6.8 and 6.1.1.4'
N N 0.0061 0.0033 'International Tables Vol C Tables 4.2.6.8 and 6.1.1.4'
S S 0.1246 0.1234 'International Tables Vol C Tables 4.2.6.8 and 6.1.1.4'

loop_
_geom_angle_atom_site_label_1
_geom_angle_atom_site_label_2
_geom_angle_atom_site_label_3
_geom_angle
O9 C1 C2 126.3(3)
O9 C1 C6 117.0(3)
C2 C1 C6 116.7(3)
C1 C2 C3 121.4(3)
C4 C3 C2 122.2(3)
C3 C4 C5 119.6(3)
C4 C5 C7 125.1(3)
C4 C5 C6 118.3(3)
C7 C5 C6 116.6(3)
N1 C6 C5 122.3(3)
N1 C6 C1 115.8(3)
C5 C6 C1 121.8(3)
C8 C7 C5 120.4(3)
C7 C8 C9 119.1(3)
N1 C9 C8 122.2(3)
N1 C9 C10 114.5(3)
C8 C9 C10 123.3(3)
N2 C10 C9 120.4(3)
N2 C11 C12 110.4(3)
C13 C12 C11 114.4(3)
C14 C13 N3 108.9(3)
C14 C13 C12 128.0(3)
N3 C13 C12 123.2(3)
C13 C14 N4 106.9(3)
N4 C15 N3 111.4(3)
O9 Tb1 O7 84.35(8)
O9 Tb1 O3 83.87(8)
O7 Tb1 O3 124.86(8)
O9 Tb1 O4 78.71(8)
O7 Tb1 O4 81.44(8)
O3 Tb1 O4 146.79(8)
O9 Tb1 N1 66.35(8)
O7 Tb1 N1 144.49(8)
O3 Tb1 N1 73.39(8)
O4 Tb1 N1 73.76(8)
O9 Tb1 O5 75.65(7)
O7 Tb1 O5 73.37(8)
O3 Tb1 O5 51.52(8)
O4 Tb1 O5 145.43(8)
N1 Tb1 O5 115.23(8)
O9 Tb1 N3 148.67(8)
O7 Tb1 N3 83.82(9)
O3 Tb1 N3 79.37(9)
O4 Tb1 N3 127.71(8)
N1 Tb1 N3 131.55(9)
O5 Tb1 N3 73.18(8)
O9 Tb1 O1 126.82(8)
O7 Tb1 O1 74.54(8)
O3 Tb1 O1 147.44(8)
O4 Tb1 O1 50.55(7)
N1 Tb1 O1 106.61(8)
O5 Tb1 O1 138.05(8)
N3 Tb1 O1 77.17(8)
O9 Tb1 N2 129.56(8)
O7 Tb1 N2 141.35(9)
O3 Tb1 N2 82.17(8)
O4 Tb1 N2 87.44(8)
N1 Tb1 N2 63.20(8)
O5 Tb1 N2 126.90(8)
N3 Tb1 N2 74.10(8)
O1 Tb1 N2 69.91(8)
O9 Tb1 N5 78.06(8)
O7 Tb1 N5 98.98(9)
O3 Tb1 N5 25.92(8)
O4 Tb1 N5 156.60(8)
N1 Tb1 N5 94.28(9)
O5 Tb1 N5 25.61(8)
N3 Tb1 N5 75.29(9)
O1 Tb1 N5 152.24(8)
N2 Tb1 N5 105.34(8)
O9 Tb1 N6 102.91(8)
O7 Tb1 N6 77.16(8)
O3 Tb1 N6 157.80(8)
O4 Tb1 N6 25.17(7)
N1 Tb1 N6 89.80(8)
O5 Tb1 N6 150.50(8)
N3 Tb1 N6 102.57(8)
O1 Tb1 N6 25.39(7)
N2 Tb1 N6 77.24(8)
N5 Tb1 N6 175.84(8)
C9 N1 C6 119.3(3)
C9 N1 Tb1 123.3(2)
C6 N1 Tb1 117.36(19)
C10 N2 C11 117.7(3)
C10 N2 Tb1 118.5(2)
C11 N2 Tb1 123.78(19)
C15 N3 C13 105.1(3)
C15 N3 Tb1 121.3(2)
C13 N3 Tb1 133.6(2)
C15 N4 C14 107.7(3)
O6 N5 O5 122.1(3)
O6 N5 O3 120.8(3)
O5 N5 O3 117.0(3)
O6 N5 Tb1 178.0(3)
O5 N5 Tb1 59.57(16)
O3 N5 Tb1 57.48(16)
O2 N6 O4 121.5(3)
O2 N6 O1 121.8(3)
O4 N6 O1 116.7(3)
O2 N6 Tb1 177.8(2)
O4 N6 Tb1 56.62(16)
O1 N6 Tb1 60.11(16)
N6 O1 Tb1 94.49(18)
N5 O3 Tb1 96.6(2)
N6 O4 Tb1 98.21(18)
N5 O5 Tb1 94.81(18)
S1' O7 S1 47.9(5)
S1' O7 Tb1 159.6(5)
S1 O7 Tb1 134.77(14)
C1 O9 Tb1 123.43(19)
S1 S1' O7 68.4(6)
S1' S1 O7 63.8(6)
S1' S1 C17 65.5(6)
O7 S1 C17 105.71(18)
S1' S1 C16 66.2(6)
O7 S1 C16 106.4(2)
C17 S1 C16 98.4(2)

loop_
_geom_bond_atom_site_label_1
_geom_bond_atom_site_label_2
_geom_bond_distance
C1 O9 1.325(4)
C1 C2 1.373(4)
C1 C6 1.443(4)
C2 C3 1.409(5)
C3 C4 1.368(5)
C4 C5 1.407(4)
C5 C7 1.407(4)
C5 C6 1.425(4)
C6 N1 1.347(4)
C7 C8 1.368(5)
C8 C9 1.403(4)
C9 N1 1.334(4)
C9 C10 1.463(4)
C10 N2 1.266(4)
C11 N2 1.466(4)
C11 C12 1.519(5)
C12 C13 1.499(5)
C13 C14 1.355(5)
C13 N3 1.384(4)
C14 N4 1.359(5)
C15 N4 1.329(4)
C15 N3 1.332(4)
C16 S1 1.759(5)
C17 S1 1.757(4)
C18 O8 1.418(5)
Tb1 O9 2.320(2)
Tb1 O7 2.344(2)
Tb1 O3 2.459(2)
Tb1 O4 2.480(2)
Tb1 N1 2.480(2)
Tb1 O5 2.506(2)
Tb1 N3 2.508(3)
Tb1 O1 2.556(2)
Tb1 N2 2.592(3)
Tb1 N5 2.897(3)
Tb1 N6 2.939(3)
N5 O6 1.223(4)
N5 O5 1.257(4)
N5 O3 1.275(3)
N6 O2 1.225(4)
N6 O4 1.263(3)
N6 O1 1.264(3)
O7 S1' 1.447(11)
O7 S1 1.499(3)
S1' S1 1.196(11)

loop_
_geom_hbond_atom_site_label_D
_geom_hbond_atom_site_label_H
_geom_hbond_atom_site_label_A
_geom_hbond_distance_DH
_geom_hbond_distance_HA
_geom_hbond_distance_DA
_geom_hbond_angle_DHA
_geom_hbond_site_symmetry_A
N4 H4A O8 0.86 1.92 2.764(4) 167.5 .
O8 H8A O9 0.82 1.89 2.698(3) 168.9 2_755
